data_7055339
loop_
_publ_author_name
'Gressenbuch, Mathias'
'Lehmann, Ulrike'
'Kersting, Berthold'

_publ_section_title
;
 Synthesis and structural chemistry of bicyclic hexaaza-dithia macrocycles
 containing pendant donor groups
;
_journal_issue 7
_journal_name_full 'New J. Chem.'
_journal_page_first 5731
_journal_paper_doi 10.1039/C5NJ03197D
_journal_volume 40
_journal_year 2016
_chemical_formula_sum 'C52 H74 N12 S2'
_chemical_formula_weight 931.35
_chemical_name_systematic
; 
 ? 
;
_space_group_IT_number 15
_symmetry_cell_setting monoclinic
_symmetry_space_group_name_Hall '-I 2ya'
_symmetry_space_group_name_H-M 'I 1 2/a 1'
_atom_sites_solution_hydrogens geom
_atom_sites_solution_primary direct
_atom_sites_solution_secondary difmap
_audit_creation_method SHELXL-97
_audit_update_record
;
2015-11-11 deposited with the CCDC.
2016-01-25 downloaded from the CCDC.
;
_cell_angle_alpha 90.00
_cell_angle_beta 99.08(3)
_cell_angle_gamma 90.00
_cell_formula_units_Z 4
_cell_length_a 19.481(4)
_cell_length_b 9.905(2)
_cell_length_c 26.740(5)
_cell_measurement_temperature 213(2)
_cell_volume 5095.1(18)
_computing_cell_refinement 'STOE X-AREA'
_computing_data_collection 'STOE X-AREA'
_computing_data_reduction 'STOE X-AREA, STOE X-RED'
_computing_molecular_graphics 'ORTEP 3 (Farrugia, 1999)'
_computing_publication_material 'ORTEP 3 (Farrugia, 1999)'
_computing_structure_refinement 'SHELXL-97 (Sheldrick, 1997)'
_computing_structure_solution 'SHELXS-97 (Sheldrick, 1990)'
_diffrn_ambient_temperature 213(2)
_diffrn_measured_fraction_theta_full 0.992
_diffrn_measured_fraction_theta_max 0.992
_diffrn_measurement_device_type 'STOE IPDS-1'
_diffrn_radiation_monochromator graphite
_diffrn_radiation_source 'fine-focus sealed tube'
_diffrn_radiation_type MoK\a
_diffrn_radiation_wavelength 0.71073
_diffrn_reflns_av_R_equivalents 0.0669
_diffrn_reflns_av_sigmaI/netI 0.0573
_diffrn_reflns_limit_h_max 25
_diffrn_reflns_limit_h_min -25
_diffrn_reflns_limit_k_max 13
_diffrn_reflns_limit_k_min -13
_diffrn_reflns_limit_l_max 35
_diffrn_reflns_limit_l_min -35
_diffrn_reflns_number 24480
_diffrn_reflns_theta_full 28.06
_diffrn_reflns_theta_max 28.06
_diffrn_reflns_theta_min 2.42
_exptl_absorpt_coefficient_mu 0.153
_exptl_absorpt_correction_T_max 0.9775
_exptl_absorpt_correction_T_min 0.9775
_exptl_crystal_colour colorless
_exptl_crystal_density_diffrn 1.214
_exptl_crystal_density_method 'not measured'
_exptl_crystal_description block
_exptl_crystal_F_000 2008
_exptl_crystal_size_max 0.15
_exptl_crystal_size_mid 0.15
_exptl_crystal_size_min 0.15
_refine_diff_density_max 0.505
_refine_diff_density_min -0.264
_refine_diff_density_rms 0.049
_refine_ls_extinction_method none
_refine_ls_goodness_of_fit_ref 0.889
_refine_ls_hydrogen_treatment mixed
_refine_ls_matrix_type full
_refine_ls_number_parameters 301
_refine_ls_number_reflns 6143
_refine_ls_number_restraints 0
_refine_ls_restrained_S_all 0.889
_refine_ls_R_factor_all 0.0618
_refine_ls_R_factor_gt 0.0427
_refine_ls_shift/su_max 0.002
_refine_ls_shift/su_mean 0.000
_refine_ls_structure_factor_coef Fsqd
_refine_ls_weighting_details 'calc w=1/[\s^2^(Fo^2^)+(0.0677P)^2^+0.0000P] where P=(Fo^2^+2Fc^2^)/3'
_refine_ls_weighting_scheme calc
_refine_ls_wR_factor_gt 0.1029
_refine_ls_wR_factor_ref 0.1078
_reflns_number_gt 4244
_reflns_number_total 6143
_reflns_threshold_expression >2sigma(I)
_cod_data_source_file c5nj03197d2.cif
_cod_data_source_block gr15
_cod_depositor_comments 'Adding full bibliography for 7055338--7055343.cif.'
_cod_original_sg_symbol_H-M I2/a
_cod_database_code 7055339

loop_
_symmetry_equiv_pos_as_xyz
'x, y, z'
'-x+1/2, y, -z'
'x+1/2, y+1/2, z+1/2'
'-x+1, y+1/2, -z+1/2'
'-x, -y, -z'
'x-1/2, -y, z'
'-x+1/2, -y+1/2, -z+1/2'
'x, -y+1/2, z+1/2'

loop_
_atom_site_label
_atom_site_type_symbol
_atom_site_fract_x
_atom_site_fract_y
_atom_site_fract_z
_atom_site_U_iso_or_equiv
_atom_site_adp_type
_atom_site_occupancy
_atom_site_symmetry_multiplicity
_atom_site_calc_flag
_atom_site_refinement_flags
C1 C 0.12893(7) 0.67520(13) 0.49847(5) 0.0232(3) Uani 1 1 d .
C2 C 0.09530(7) 0.69867(13) 0.54071(5) 0.0236(3) Uani 1 1 d .
C3 C 0.09491(7) 0.82879(14) 0.56052(5) 0.0255(3) Uani 1 1 d .
H3 H 0.0734 0.8432 0.5891 0.031 Uiso 1 1 calc R
C4 C 0.12508(7) 0.93822(13) 0.53968(5) 0.0247(3) Uani 1 1 d .
C5 C 0.15344(8) 0.91450(14) 0.49547(5) 0.0263(3) Uani 1 1 d .
H5 H 0.1723 0.9875 0.4797 0.032 Uiso 1 1 calc R
C6 C 0.15467(7) 0.78688(14) 0.47408(5) 0.0243(3) Uani 1 1 d .
C7 C 0.12299(8) 1.08181(14) 0.56138(5) 0.0293(3) Uani 1 1 d .
C8 C 0.11119(11) 1.08107(17) 0.61681(6) 0.0459(4) Uani 1 1 d .
H8A H 0.1477 1.0294 0.6371 0.069 Uiso 1 1 calc R
H8B H 0.0665 1.0404 0.6190 0.069 Uiso 1 1 calc R
H8C H 0.1119 1.1730 0.6294 0.069 Uiso 1 1 calc R
C9 C 0.06254(11) 1.15772(18) 0.52989(7) 0.0513(5) Uani 1 1 d .
H9A H 0.0599 1.2483 0.5432 0.077 Uiso 1 1 calc R
H9B H 0.0194 1.1103 0.5316 0.077 Uiso 1 1 calc R
H9C H 0.0701 1.1625 0.4949 0.077 Uiso 1 1 calc R
C10 C 0.19096(11) 1.15585(19) 0.55902(9) 0.0555(5) Uani 1 1 d .
H10A H 0.1972 1.1663 0.5239 0.083 Uiso 1 1 calc R
H10B H 0.2294 1.1043 0.5771 0.083 Uiso 1 1 calc R
H10C H 0.1896 1.2441 0.5745 0.083 Uiso 1 1 calc R
C11 C 0.18303(8) 0.76735(14) 0.42470(5) 0.0268(3) Uani 1 1 d .
H11A H 0.2336 0.7574 0.4324 0.032 Uiso 1 1 calc R
H11B H 0.1641 0.6833 0.4088 0.032 Uiso 1 1 calc R
C12 C 0.20765(8) 0.86357(16) 0.34668(5) 0.0327(3) Uani 1 1 d .
H12A H 0.2570 0.8683 0.3613 0.039 Uiso 1 1 calc R
H12B H 0.1976 0.9412 0.3240 0.039 Uiso 1 1 calc R
C13 C 0.19615(9) 0.73409(18) 0.31449(5) 0.0382(4) Uani 1 1 d .
H13A H 0.1466 0.7112 0.3094 0.046 Uiso 1 1 calc R
H13B H 0.2090 0.7520 0.2811 0.046 Uiso 1 1 calc R
C14 C 0.19076(8) 0.62520(17) 0.66821(6) 0.0352(3) Uani 1 1 d .
H14A H 0.1744 0.7180 0.6616 0.042 Uiso 1 1 calc R
H14B H 0.1859 0.6029 0.7032 0.042 Uiso 1 1 calc R
C15 C 0.14480(9) 0.53002(15) 0.63236(5) 0.0330(3) Uani 1 1 d .
H15A H 0.1653 0.5179 0.6015 0.040 Uiso 1 1 calc R
H15B H 0.1434 0.4416 0.6486 0.040 Uiso 1 1 calc R
C16 C 0.05378(8) 0.59142(14) 0.56359(5) 0.0279(3) Uani 1 1 d .
H16A H 0.0042 0.6131 0.5556 0.034 Uiso 1 1 calc R
H16B H 0.0611 0.5038 0.5482 0.034 Uiso 1 1 calc R
C17 C 0.22762(7) 0.48360(14) 0.47388(5) 0.0277(3) Uani 1 1 d .
H17A H 0.2343 0.3978 0.4571 0.033 Uiso 1 1 calc R
H17B H 0.2436 0.5560 0.4536 0.033 Uiso 1 1 calc R
C18 C 0.09208(8) 0.89149(16) 0.37114(5) 0.0324(3) Uani 1 1 d .
H18A H 0.0676 0.8866 0.4004 0.039 Uiso 1 1 calc R
H18B H 0.0762 0.8160 0.3486 0.039 Uiso 1 1 calc R
C19 C 0.07385(9) 1.02467(18) 0.34308(6) 0.0411(4) Uani 1 1 d .
H19A H 0.0941 1.0251 0.3118 0.049 Uiso 1 1 calc R
H19B H 0.0232 1.0314 0.3338 0.049 Uiso 1 1 calc R
C20 C 0.09941(11) 1.14167(19) 0.37370(7) 0.0514(5) Uani 1 1 d .
C21 C 0.20323(10) 0.48714(19) 0.32361(6) 0.0450(4) Uani 1 1 d .
H21A H 0.1584 0.4842 0.3359 0.054 Uiso 1 1 calc R
H21B H 0.2326 0.4158 0.3411 0.054 Uiso 1 1 calc R
C22 C 0.19095(13) 0.4569(2) 0.26600(8) 0.0588(5) Uani 1 1 d .
H22A H 0.1547 0.5168 0.2488 0.071 Uiso 1 1 calc R
H22B H 0.2338 0.4740 0.2521 0.071 Uiso 1 1 calc R
C23 C 0.16962(13) 0.3146(2) 0.25691(8) 0.0645(6) Uani 1 1 d .
C24 C 0.02055(9) 0.50815(17) 0.64091(6) 0.0384(4) Uani 1 1 d .
H24A H 0.0224 0.4122 0.6323 0.046 Uiso 1 1 calc R
H24B H -0.0255 0.5424 0.6264 0.046 Uiso 1 1 calc R
C25 C 0.03094(11) 0.5236(2) 0.69864(7) 0.0497(5) Uani 1 1 d .
H25A H -0.0074 0.4786 0.7117 0.060 Uiso 1 1 calc R
H25B H 0.0742 0.4785 0.7133 0.060 Uiso 1 1 calc R
C26 C 0.03388(11) 0.6643(2) 0.71477(7) 0.0507(5) Uani 1 1 d .
N1 N 0.16663(6) 0.87856(12) 0.38829(4) 0.0266(2) Uani 1 1 d .
N2 N 0.23602(7) 0.61790(14) 0.33706(5) 0.0342(3) Uani 1 1 d .
N3 N 0.07375(7) 0.58146(12) 0.61883(4) 0.0284(3) Uani 1 1 d .
N4 N 0.12015(14) 1.2330(2) 0.39729(9) 0.0817(7) Uani 1 1 d .
N5 N 0.15537(13) 0.2043(2) 0.25085(8) 0.0807(7) Uani 1 1 d .
N6 N 0.03899(11) 0.7717(2) 0.72904(7) 0.0752(6) Uani 1 1 d .
S1 S 0.134727(19) 0.50676(3) 0.475347(13) 0.02742(10) Uani 1 1 d .

loop_
_atom_site_aniso_label
_atom_site_aniso_U_11
_atom_site_aniso_U_22
_atom_site_aniso_U_33
_atom_site_aniso_U_23
_atom_site_aniso_U_13
_atom_site_aniso_U_12
C1 0.0233(7) 0.0224(6) 0.0229(6) 0.0001(5) 0.0003(5) 0.0015(5)
C2 0.0223(7) 0.0253(6) 0.0224(6) 0.0020(5) 0.0003(5) -0.0008(5)
C3 0.0267(7) 0.0274(6) 0.0229(6) -0.0002(5) 0.0052(5) 0.0007(5)
C4 0.0253(7) 0.0227(6) 0.0256(6) 0.0005(5) 0.0031(5) 0.0016(5)
C5 0.0300(7) 0.0236(6) 0.0259(6) 0.0026(5) 0.0061(5) 0.0005(6)
C6 0.0254(7) 0.0255(6) 0.0219(6) 0.0013(5) 0.0033(5) 0.0017(5)
C7 0.0330(8) 0.0230(6) 0.0331(7) -0.0025(5) 0.0089(6) -0.0001(6)
C8 0.0686(13) 0.0340(8) 0.0377(8) -0.0088(7) 0.0167(8) 0.0025(8)
C9 0.0642(13) 0.0349(9) 0.0513(10) -0.0031(7) -0.0011(9) 0.0165(9)
C10 0.0568(12) 0.0391(9) 0.0768(13) -0.0238(9) 0.0302(10) -0.0180(9)
C11 0.0329(8) 0.0246(6) 0.0231(6) 0.0019(5) 0.0056(5) 0.0028(6)
C12 0.0333(8) 0.0370(8) 0.0295(7) 0.0083(6) 0.0105(6) 0.0033(6)
C13 0.0349(9) 0.0550(10) 0.0240(7) -0.0028(6) 0.0030(6) 0.0097(7)
C14 0.0333(8) 0.0413(8) 0.0313(7) -0.0038(6) 0.0064(6) -0.0028(7)
C15 0.0390(9) 0.0307(7) 0.0285(7) 0.0017(5) 0.0023(6) 0.0024(6)
C16 0.0291(7) 0.0287(7) 0.0255(6) 0.0004(5) 0.0029(5) -0.0059(6)
C17 0.0272(7) 0.0266(7) 0.0298(7) 0.0002(5) 0.0058(5) 0.0042(6)
C18 0.0315(8) 0.0368(8) 0.0295(7) 0.0038(6) 0.0064(6) 0.0034(6)
C19 0.0398(9) 0.0479(10) 0.0345(8) 0.0085(7) 0.0025(6) 0.0109(8)
C20 0.0636(13) 0.0397(10) 0.0512(10) 0.0102(8) 0.0107(9) 0.0179(9)
C21 0.0434(10) 0.0515(10) 0.0409(9) -0.0070(7) 0.0091(7) -0.0051(8)
C22 0.0728(15) 0.0562(11) 0.0472(10) -0.0139(9) 0.0087(10) -0.0085(11)
C23 0.0644(14) 0.0683(14) 0.0612(12) -0.0262(11) 0.0113(10) -0.0164(12)
C24 0.0414(9) 0.0396(8) 0.0360(8) 0.0041(7) 0.0121(6) -0.0089(7)
C25 0.0492(11) 0.0629(12) 0.0399(9) 0.0161(8) 0.0158(8) 0.0024(9)
C26 0.0491(11) 0.0701(13) 0.0329(8) -0.0003(9) 0.0067(7) 0.0199(10)
N1 0.0293(6) 0.0273(6) 0.0239(5) 0.0041(4) 0.0062(4) 0.0019(5)
N2 0.0321(7) 0.0382(7) 0.0320(6) -0.0056(5) 0.0043(5) 0.0004(6)
N3 0.0316(7) 0.0309(6) 0.0232(5) 0.0014(5) 0.0057(5) -0.0056(5)
N4 0.1110(19) 0.0436(10) 0.0877(14) -0.0087(10) 0.0072(13) 0.0142(11)
N5 0.0877(16) 0.0738(13) 0.0838(14) -0.0350(11) 0.0234(11) -0.0356(12)
N6 0.0791(14) 0.0843(14) 0.0546(10) -0.0233(10) -0.0126(9) 0.0366(12)
S1 0.02705(18) 0.02235(16) 0.03255(17) -0.00384(13) 0.00372(12) -0.00112(13)

loop_
_atom_type_symbol
_atom_type_description
_atom_type_scat_dispersion_real
_atom_type_scat_dispersion_imag
_atom_type_scat_source
C C 0.0033 0.0016 'International Tables Vol C Tables 4.2.6.8 and 6.1.1.4'
H H 0.0000 0.0000 'International Tables Vol C Tables 4.2.6.8 and 6.1.1.4'
N N 0.0061 0.0033 'International Tables Vol C Tables 4.2.6.8 and 6.1.1.4'
O O 0.0106 0.0060 'International Tables Vol C Tables 4.2.6.8 and 6.1.1.4'
S S 0.1246 0.1234 'International Tables Vol C Tables 4.2.6.8 and 6.1.1.4'
Cl Cl 0.1484 0.1585 'International Tables Vol C Tables 4.2.6.8 and 6.1.1.4'

loop_
_geom_angle_atom_site_label_1
_geom_angle_atom_site_label_2
_geom_angle_atom_site_label_3
_geom_angle
_geom_angle_site_symmetry_1
C2 C1 C6 118.87(12) .
C2 C1 S1 119.52(10) .
C6 C1 S1 121.56(10) .
C3 C2 C1 119.17(12) .
C3 C2 C16 117.24(12) .
C1 C2 C16 123.39(12) .
C4 C3 C2 122.71(12) .
C3 C4 C5 117.07(12) .
C3 C4 C7 122.09(12) .
C5 C4 C7 120.69(12) .
C6 C5 C4 122.31(12) .
C5 C6 C1 119.42(12) .
C5 C6 C11 120.33(12) .
C1 C6 C11 120.25(12) .
C10 C7 C9 109.79(15) .
C10 C7 C8 107.80(15) .
C9 C7 C8 108.29(14) .
C10 C7 C4 110.75(12) .
C9 C7 C4 108.06(12) .
C8 C7 C4 112.11(12) .
N1 C11 C6 114.09(11) .
N1 C12 C13 117.16(13) .
N2 C13 C12 113.77(12) .
N2 C14 C15 113.20(13) 2_556
N3 C15 C14 112.16(12) .
N3 C16 C2 112.20(11) .
C17 C17 S1 113.86(13) 2_556
N1 C18 C19 111.86(13) .
C20 C19 C18 112.12(14) .
N4 C20 C19 179.1(3) .
N2 C21 C22 114.07(15) .
C23 C22 C21 110.04(18) .
N5 C23 C22 177.7(3) .
N3 C24 C25 111.54(14) .
C26 C25 C24 112.75(15) .
N6 C26 C25 176.5(2) .
C18 N1 C11 112.06(11) .
C18 N1 C12 113.73(11) .
C11 N1 C12 109.66(11) .
C14 N2 C21 114.58(13) 2_556
C14 N2 C13 112.63(13) 2_556
C21 N2 C13 114.31(14) .
C24 N3 C15 115.41(12) .
C24 N3 C16 110.28(12) .
C15 N3 C16 111.17(12) .
C1 S1 C17 103.93(6) .

loop_
_geom_bond_atom_site_label_1
_geom_bond_atom_site_label_2
_geom_bond_distance
_geom_bond_site_symmetry_2
C1 C2 1.4116(19) .
C1 C6 1.4154(18) .
C1 S1 1.7890(14) .
C2 C3 1.3939(19) .
C2 C16 1.5210(19) .
C3 C4 1.3908(19) .
C4 C5 1.4016(19) .
C4 C7 1.5390(19) .
C5 C6 1.3892(19) .
C6 C11 1.5220(18) .
C7 C10 1.524(2) .
C7 C9 1.532(2) .
C7 C8 1.535(2) .
C11 N1 1.4715(17) .
C12 N1 1.4763(18) .
C12 C13 1.541(2) .
C13 N2 1.464(2) .
C14 N2 1.457(2) 2_556
C14 C15 1.529(2) .
C15 N3 1.466(2) .
C16 N3 1.4704(18) .
C17 C17 1.526(3) 2_556
C17 S1 1.8306(15) .
C18 N1 1.458(2) .
C18 C19 1.531(2) .
C19 C20 1.460(3) .
C20 N4 1.140(3) .
C21 N2 1.464(2) .
C21 C22 1.551(3) .
C22 C23 1.478(3) .
C23 N5 1.133(3) .
C24 N3 1.4638(19) .
C24 C25 1.533(2) .
C25 C26 1.457(3) .
C26 N6 1.130(3) .
N2 C14 1.457(2) 2_556
